data_4126627
loop_
_publ_author_name
'Rong, Zi-Qiang'
'Yang, Li-Cheng'
'Liu, Song'
'Yu, Zhaoyuan'
'Wang, Ya-Nong'
'Tan, Zher Yin'
'Huang, Rui-Zhi'
'Lan, Yu'
'Zhao, Yu'

_publ_section_title
;
 Nine-Membered Benzofuran-Fused Heterocycles: Enantioselective Synthesis
 by Pd-Catalysis and Rearrangement via Transannular Bond Formation.
;
_journal_name_full 'Journal of the American Chemical Society'
_journal_paper_doi 10.1021/jacs.7b09161
_journal_year 2017
_chemical_absolute_configuration ad
_chemical_formula_moiety 'C36 H28 Cl N O5 S'
_chemical_formula_sum 'C36 H28 Cl N O5 S'
_chemical_formula_weight 622.10
_space_group_crystal_system monoclinic
_space_group_IT_number 4
_space_group_name_Hall 'P 2yb'
_space_group_name_H-M_alt 'P 1 21 1'
_symmetry_space_group_name_Hall 'P 2yb'
_symmetry_space_group_name_H-M 'P 1 21 1'
_atom_sites_solution_hydrogens geom
_audit_creation_method SHELXL-2014/7
_cell_angle_alpha 90
_cell_angle_beta 104.6030(10)
_cell_angle_gamma 90
_cell_formula_units_Z 2
_cell_length_a 12.7272(4)
_cell_length_b 9.0183(3)
_cell_length_c 13.5320(4)
_cell_measurement_reflns_used 1826
_cell_measurement_temperature 100(2)
_cell_measurement_theta_max 70.048
_cell_measurement_theta_min 3.375
_cell_volume 1503.00(8)
_computing_cell_refinement 'SHELXTL, Acta Cryst., Sect. A 2008, 64, 112-122.'
_computing_data_collection 'APEX3 v2016.5.0'
_computing_data_reduction 'Saint, APEX v2014.11.0.'
_computing_molecular_graphics Ortep3
_computing_publication_material 'APEX3 v2016.5.0'
_computing_structure_refinement 'SHELXL-2014/7 (Sheldrick, 2014)'
_computing_structure_solution 'SHELXT, Acta Cryst., Sect. A 2015, A71, 3-8.'
_diffrn_ambient_temperature 100(2)
_diffrn_measured_fraction_theta_full 0.998
_diffrn_measured_fraction_theta_max 0.998
_diffrn_measurement_device_type 'Bruker AXS D8 Venture '
_diffrn_measurement_method 'profile data from \q/2\q scans'
_diffrn_radiation_type CuK\a
_diffrn_radiation_wavelength 1.54178
_diffrn_reflns_av_R_equivalents 0.0229
_diffrn_reflns_av_unetI/netI 0.0257
_diffrn_reflns_Laue_measured_fraction_full 0.998
_diffrn_reflns_Laue_measured_fraction_max 0.998
_diffrn_reflns_limit_h_max 15
_diffrn_reflns_limit_h_min -15
_diffrn_reflns_limit_k_max 10
_diffrn_reflns_limit_k_min -10
_diffrn_reflns_limit_l_max 15
_diffrn_reflns_limit_l_min -16
_diffrn_reflns_number 36797
_diffrn_reflns_point_group_measured_fraction_full 0.987
_diffrn_reflns_point_group_measured_fraction_max 0.987
_diffrn_reflns_theta_full 67.679
_diffrn_reflns_theta_max 70.048
_diffrn_reflns_theta_min 3.375
_exptl_absorpt_coefficient_mu 2.150
_exptl_absorpt_correction_T_max 0.747
_exptl_absorpt_correction_T_min 0.460
_exptl_absorpt_correction_type multi-scan
_exptl_absorpt_process_details Sadabs
_exptl_crystal_colour colorless
_exptl_crystal_density_diffrn 1.375
_exptl_crystal_description 'prism frag'
_exptl_crystal_F_000 648
_exptl_crystal_size_max 0.428
_exptl_crystal_size_mid 0.239
_exptl_crystal_size_min 0.144
_refine_diff_density_max 0.964
_refine_diff_density_min -0.407
_refine_diff_density_rms 0.069
_refine_ls_abs_structure_details
;
 Flack x determined using 2515 quotients [(I+)-(I-)]/[(I+)+(I-)]
 (Parsons, Flack and Wagner, Acta Cryst. B69 (2013) 249-259).
;
_refine_ls_abs_structure_Flack 0.033(3)
_refine_ls_extinction_coef 0.0022(5)
_refine_ls_extinction_expression Fc^*^=kFc[1+0.001xFc^2^\l^3^/sin(2\q)]^-1/4^
_refine_ls_extinction_method 'SHELXL-2014/7 (Sheldrick 2014'
_refine_ls_goodness_of_fit_ref 1.037
_refine_ls_hydrogen_treatment constr
_refine_ls_matrix_type full
_refine_ls_number_parameters 434
_refine_ls_number_reflns 5634
_refine_ls_number_restraints 49
_refine_ls_restrained_S_all 1.038
_refine_ls_R_factor_all 0.0440
_refine_ls_R_factor_gt 0.0436
_refine_ls_shift/su_max 0.000
_refine_ls_shift/su_mean 0.000
_refine_ls_structure_factor_coef Fsqd
_refine_ls_weighting_details 'w=1/[\s^2^(Fo^2^)+(0.0707P)^2^+1.3391P] where P=(Fo^2^+2Fc^2^)/3'
_refine_ls_weighting_scheme calc
_refine_ls_wR_factor_gt 0.1176
_refine_ls_wR_factor_ref 0.1181
_reflns_Friedel_coverage 0.851
_reflns_Friedel_fraction_full 0.975
_reflns_Friedel_fraction_max 0.974
_reflns_number_gt 5566
_reflns_number_total 5634
_reflns_threshold_expression 'I > 2\s(I)'
_cod_data_source_file ja7b09161_si_004.cif
_cod_data_source_block g774
_cod_database_code 4126627
_shelx_space_group_comment
;
The symmetry employed for this shelxl refinement is uniquely defined
by the following loop, which should always be used as a source of
symmetry information in preference to the above space-group names.
They are only intended as comments.
;
_shelx_estimated_absorpt_t_min 0.460
_shelx_estimated_absorpt_t_max 0.747

loop_
_space_group_symop_operation_xyz
'x, y, z'
'-x, y+1/2, -z'

loop_
_atom_site_label
_atom_site_type_symbol
_atom_site_fract_x
_atom_site_fract_y
_atom_site_fract_z
_atom_site_U_iso_or_equiv
_atom_site_adp_type
_atom_site_occupancy
_atom_site_site_symmetry_order
_atom_site_calc_flag
_atom_site_refinement_flags_posn
_atom_site_refinement_flags_adp
_atom_site_refinement_flags_occupancy
_atom_site_disorder_assembly
_atom_site_disorder_group
S1 S 0.61706(7) -0.2406(6) 0.08347(6) 0.0193(2) Uani 1 1 d . . . . .
Cl1 Cl 0.96421(9) 0.1811(6) -0.22718(8) 0.0405(3) Uani 1 1 d . . . . .
N1 N 0.6609(2) -0.0903(7) 0.1510(2) 0.0180(6) Uani 1 1 d . . . . .
O1 O 0.92711(19) 0.0144(6) 0.29970(18) 0.0168(5) Uani 1 1 d . . . . .
O2 O 0.82799(19) 0.3048(6) 0.31944(18) 0.0199(5) Uani 1 1 d D . . . .
O3 O 0.66019(19) 0.1985(6) 0.24045(18) 0.0190(5) Uani 1 1 d D . . . .
O4 O 0.5019(2) -0.2204(7) 0.04825(19) 0.0246(6) Uani 1 1 d . . . . .
O5 O 0.6608(3) -0.3666(6) 0.1453(2) 0.0287(7) Uani 1 1 d . . . . .
C1 C 0.6242(3) 0.0493(7) 0.0934(3) 0.0186(7) Uani 1 1 d . . . . .
H1A H 0.5458 0.0636 0.0876 0.022 Uiso 1 1 calc R U . . .
H1B H 0.6343 0.0398 0.0235 0.022 Uiso 1 1 calc R U . . .
C2 C 0.6857(3) 0.1835(7) 0.1443(2) 0.0165(7) Uani 1 1 d . . . . .
H2 H 0.6600 0.2734 0.1018 0.020 Uiso 1 1 calc R U . . .
C3 C 0.8112(3) 0.1674(7) 0.1606(3) 0.0169(7) Uani 1 1 d . . . . .
C4 C 0.8628(3) 0.2996(7) 0.2277(3) 0.0188(7) Uani 1 1 d . . . . .
H4A H 0.9429 0.2906 0.2445 0.023 Uiso 1 1 calc R U . . .
H4B H 0.8424 0.3931 0.1892 0.023 Uiso 1 1 calc R U . . .
C5 C 0.7138(3) 0.3205(7) 0.2986(3) 0.0175(8) Uani 0.918(5) 1 d D . P A 1
H5 H 0.6891 0.4172 0.2644 0.021 Uiso 0.918(5) 1 calc R U P A 1
C6 C 0.6862(3) 0.3086(8) 0.4006(3) 0.0290(10) Uani 0.918(5) 1 d D . P A 1
C7 C 0.6216(3) 0.4001(7) 0.4334(4) 0.0350(11) Uani 0.918(5) 1 d D . P A 1
H7 H 0.5883 0.4791 0.3903 0.042 Uiso 0.918(5) 1 calc R U P A 1
C8 C 0.5991(3) 0.3842(7) 0.5353(4) 0.0327(11) Uani 0.918(5) 1 d D . P A 1
C9 C 0.5310(4) 0.4835(9) 0.5663(5) 0.0461(13) Uani 0.918(5) 1 d D . P A 1
H9 H 0.4981 0.5628 0.5233 0.055 Uiso 0.918(5) 1 calc R U P A 1
C10 C 0.5125(4) 0.4642(9) 0.6597(5) 0.0558(16) Uani 0.918(5) 1 d D . P A 1
H10 H 0.4656 0.5305 0.6825 0.067 Uiso 0.918(5) 1 calc R U P A 1
C11 C 0.5637(4) 0.3435(11) 0.7256(4) 0.057(2) Uani 0.918(5) 1 d D . P A 1
H11 H 0.5501 0.3321 0.7910 0.069 Uiso 0.918(5) 1 calc R U P A 1
C12 C 0.6291(4) 0.2492(9) 0.6955(4) 0.0464(13) Uani 0.918(5) 1 d D . P A 1
H12 H 0.6617 0.1710 0.7398 0.056 Uiso 0.918(5) 1 calc R U P A 1
C13 C 0.6525(3) 0.2636(8) 0.5933(4) 0.0372(12) Uani 0.918(5) 1 d D . P A 1
C14 C 0.7189(4) 0.1679(8) 0.5621(4) 0.0389(12) Uani 0.918(5) 1 d D . P A 1
H14 H 0.7524 0.0888 0.6050 0.047 Uiso 0.918(5) 1 calc R U P A 1
C15 C 0.7371(4) 0.1867(9) 0.4676(3) 0.0371(11) Uani 0.918(5) 1 d D . P A 1
H15 H 0.7837 0.1197 0.4449 0.045 Uiso 0.918(5) 1 calc R U P A 1
C5A C 0.7175(8) 0.288(3) 0.3242(14) 0.0175(8) Uani 0.082(5) 1 d D . P A 2
H5A H 0.6870 0.3889 0.3034 0.021 Uiso 0.082(5) 1 calc R U P A 2
C6A C 0.708(2) 0.279(3) 0.4339(17) 0.0290(10) Uani 0.082(5) 1 d D . P A 2
C7A C 0.6351(18) 0.344(2) 0.4728(15) 0.0350(11) Uani 0.082(5) 1 d D . P A 2
H7A H 0.5904 0.4186 0.4339 0.042 Uiso 0.082(5) 1 calc R U P A 2
C8A C 0.6198(15) 0.3057(19) 0.5751(14) 0.0327(11) Uani 0.082(5) 1 d D . P A 2
C9A C 0.542(2) 0.378(3) 0.6121(19) 0.0461(13) Uani 0.082(5) 1 d D . P A 2
H9A H 0.4974 0.4529 0.5727 0.055 Uiso 0.082(5) 1 calc R U P A 2
C10A C 0.530(3) 0.341(4) 0.705(2) 0.0558(16) Uani 0.082(5) 1 d D . P A 2
H10A H 0.4766 0.3896 0.7319 0.067 Uiso 0.082(5) 1 calc R U P A 2
C11A C 0.598(3) 0.227(4) 0.7652(19) 0.057(2) Uani 0.082(5) 1 d D . P A 2
H11A H 0.5884 0.2019 0.8307 0.069 Uiso 0.082(5) 1 calc R U P A 2
C12A C 0.672(3) 0.158(4) 0.7301(18) 0.0464(13) Uani 0.082(5) 1 d D . P A 2
H12A H 0.7157 0.0834 0.7708 0.056 Uiso 0.082(5) 1 calc R U P A 2
C13A C 0.6897(18) 0.194(2) 0.6279(16) 0.0372(12) Uani 0.082(5) 1 d D . P A 2
C14A C 0.765(2) 0.124(3) 0.591(2) 0.0389(12) Uani 0.082(5) 1 d D . P A 2
H14A H 0.8101 0.0497 0.6293 0.047 Uiso 0.082(5) 1 calc R U P A 2
C15A C 0.776(2) 0.164(3) 0.496(2) 0.0371(11) Uani 0.082(5) 1 d D . P A 2
H15A H 0.8292 0.1148 0.4698 0.045 Uiso 0.082(5) 1 calc R U P A 2
C16 C 0.8361(3) 0.0246(7) 0.2188(3) 0.0164(7) Uani 1 1 d . . . . .
C17 C 0.9094(3) -0.1079(7) 0.3550(3) 0.0165(7) Uani 1 1 d . . . . .
C18 C 0.9790(3) -0.1560(7) 0.4451(3) 0.0211(7) Uani 1 1 d . . . . .
H18 H 1.0481 -0.1120 0.4717 0.025 Uiso 1 1 calc R U . . .
C19 C 0.9418(3) -0.2725(7) 0.4943(3) 0.0245(8) Uani 1 1 d . . . . .
H19 H 0.9863 -0.3092 0.5567 0.029 Uiso 1 1 calc R U . . .
C20 C 0.8398(3) -0.3366(7) 0.4535(3) 0.0219(7) Uani 1 1 d . . . . .
H20 H 0.8156 -0.4140 0.4900 0.026 Uiso 1 1 calc R U . . .
C21 C 0.7735(3) -0.2905(7) 0.3614(3) 0.0190(7) Uani 1 1 d . . . . .
H21 H 0.7054 -0.3367 0.3336 0.023 Uiso 1 1 calc R U . . .
C22 C 0.8095(3) -0.1737(7) 0.3104(3) 0.0164(7) Uani 1 1 d . . . . .
C23 C 0.7660(3) -0.0872(7) 0.2192(2) 0.0160(6) Uani 1 1 d . . . . .
C24 C 0.8448(3) 0.1679(7) 0.0606(3) 0.0190(7) Uani 1 1 d . . . . .
C25 C 0.9039(3) 0.0512(7) 0.0354(3) 0.0230(8) Uani 1 1 d . . . . .
H25 H 0.9203 -0.0318 0.0798 0.028 Uiso 1 1 calc R U . . .
C26 C 0.9398(3) 0.0530(8) -0.0540(3) 0.0285(9) Uani 1 1 d . . . . .
H26 H 0.9802 -0.0278 -0.0704 0.034 Uiso 1 1 calc R U . . .
C27 C 0.9157(3) 0.1736(8) -0.1181(3) 0.0275(8) Uani 1 1 d . . . . .
C28 C 0.8543(4) 0.2911(7) -0.0960(3) 0.0295(9) Uani 1 1 d . . . . .
H28 H 0.8371 0.3731 -0.1412 0.035 Uiso 1 1 calc R U . . .
C29 C 0.8189(3) 0.2873(7) -0.0075(3) 0.0252(8) Uani 1 1 d . . . . .
H29 H 0.7763 0.3668 0.0073 0.030 Uiso 1 1 calc R U . . .
C30 C 0.6699(3) -0.2416(7) -0.0250(3) 0.0208(7) Uani 1 1 d . . . . .
C31 C 0.6052(3) -0.1937(8) -0.1190(3) 0.0262(8) Uani 1 1 d . . . . .
H31 H 0.5343 -0.1560 -0.1240 0.031 Uiso 1 1 calc R U . . .
C32 C 0.6458(4) -0.2021(8) -0.2046(3) 0.0367(10) Uani 1 1 d . . . . .
H32 H 0.6020 -0.1698 -0.2686 0.044 Uiso 1 1 calc R U . . .
C33 C 0.7493(4) -0.2568(8) -0.1988(3) 0.0351(10) Uani 1 1 d . . . . .
C34 C 0.8124(3) -0.3022(8) -0.1045(4) 0.0347(9) Uani 1 1 d . . . . .
H34 H 0.8836 -0.3387 -0.0994 0.042 Uiso 1 1 calc R U . . .
C35 C 0.7738(3) -0.2953(7) -0.0177(3) 0.0276(8) Uani 1 1 d . . . . .
H35 H 0.8179 -0.3270 0.0463 0.033 Uiso 1 1 calc R U . . .
C36 C 0.7911(5) -0.2684(10) -0.2939(4) 0.0589(17) Uani 1 1 d . . . . .
H36A H 0.8416 -0.3521 -0.2870 0.088 Uiso 1 1 calc R U . . .
H36B H 0.8288 -0.1765 -0.3027 0.088 Uiso 1 1 calc R U . . .
H36C H 0.7299 -0.2840 -0.3536 0.088 Uiso 1 1 calc R U . . .

loop_
_atom_site_aniso_label
_atom_site_aniso_U_11
_atom_site_aniso_U_22
_atom_site_aniso_U_33
_atom_site_aniso_U_23
_atom_site_aniso_U_13
_atom_site_aniso_U_12
S1 0.0219(4) 0.0180(4) 0.0141(4) 0.0003(3) -0.0028(3) -0.0063(3)
Cl1 0.0457(6) 0.0564(7) 0.0233(5) 0.0034(5) 0.0160(4) -0.0090(5)
N1 0.0174(14) 0.0175(14) 0.0140(14) 0.0017(12) -0.0053(11) -0.0045(12)
O1 0.0142(11) 0.0165(11) 0.0158(12) 0.0016(9) -0.0035(9) -0.0011(9)
O2 0.0193(12) 0.0222(13) 0.0155(12) -0.0006(9) -0.0004(9) -0.0020(10)
O3 0.0172(11) 0.0206(12) 0.0171(12) -0.0011(10) 0.0002(9) -0.0016(10)
O4 0.0214(12) 0.0327(16) 0.0172(12) -0.0029(11) 0.0000(9) -0.0120(11)
O5 0.0401(16) 0.0184(14) 0.0205(14) 0.0011(10) -0.0052(12) -0.0095(12)
C1 0.0177(16) 0.0193(18) 0.0150(16) 0.0036(13) -0.0027(13) -0.0003(13)
C2 0.0148(15) 0.0188(17) 0.0134(15) 0.0035(14) -0.0008(12) 0.0023(14)
C3 0.0172(16) 0.0154(16) 0.0156(15) -0.0001(14) -0.0007(12) -0.0018(13)
C4 0.0199(16) 0.0151(16) 0.0198(17) 0.0016(13) 0.0020(13) -0.0026(13)
C5 0.0187(17) 0.0139(18) 0.0178(19) 0.0017(15) 0.0004(14) -0.0022(14)
C6 0.027(2) 0.039(3) 0.020(2) -0.0097(19) 0.0044(17) -0.0154(19)
C7 0.034(2) 0.034(3) 0.038(3) -0.005(2) 0.010(2) -0.009(2)
C8 0.025(2) 0.024(2) 0.042(3) -0.008(2) -0.0051(19) 0.0005(18)
C9 0.043(3) 0.048(3) 0.049(3) -0.003(2) 0.016(3) 0.008(3)
C10 0.048(3) 0.076(4) 0.047(3) -0.006(3) 0.019(3) 0.002(3)
C11 0.032(3) 0.112(6) 0.029(3) -0.004(3) 0.011(2) -0.010(3)
C12 0.038(3) 0.064(4) 0.035(3) -0.010(3) 0.007(2) -0.006(3)
C13 0.020(2) 0.033(3) 0.050(3) 0.003(2) -0.0084(19) 0.001(2)
C14 0.040(3) 0.042(3) 0.031(2) 0.008(2) 0.004(2) 0.007(2)
C15 0.035(3) 0.049(3) 0.021(2) 0.008(2) -0.0037(18) -0.005(2)
C5A 0.0187(17) 0.0139(18) 0.0178(19) 0.0017(15) 0.0004(14) -0.0022(14)
C6A 0.027(2) 0.039(3) 0.020(2) -0.0097(19) 0.0044(17) -0.0154(19)
C7A 0.034(2) 0.034(3) 0.038(3) -0.005(2) 0.010(2) -0.009(2)
C8A 0.025(2) 0.024(2) 0.042(3) -0.008(2) -0.0051(19) 0.0005(18)
C9A 0.043(3) 0.048(3) 0.049(3) -0.003(2) 0.016(3) 0.008(3)
C10A 0.048(3) 0.076(4) 0.047(3) -0.006(3) 0.019(3) 0.002(3)
C11A 0.032(3) 0.112(6) 0.029(3) -0.004(3) 0.011(2) -0.010(3)
C12A 0.038(3) 0.064(4) 0.035(3) -0.010(3) 0.007(2) -0.006(3)
C13A 0.020(2) 0.033(3) 0.050(3) 0.003(2) -0.0084(19) 0.001(2)
C14A 0.040(3) 0.042(3) 0.031(2) 0.008(2) 0.004(2) 0.007(2)
C15A 0.035(3) 0.049(3) 0.021(2) 0.008(2) -0.0037(18) -0.005(2)
C16 0.0149(15) 0.0173(17) 0.0135(16) -0.0002(13) -0.0025(13) 0.0009(13)
C17 0.0184(15) 0.0128(15) 0.0170(16) 0.0007(13) 0.0018(13) 0.0006(13)
C18 0.0202(17) 0.0200(17) 0.0184(17) -0.0015(13) -0.0036(13) 0.0018(14)
C19 0.0296(19) 0.022(2) 0.0158(17) 0.0024(13) -0.0057(14) 0.0035(14)
C20 0.0314(19) 0.0165(17) 0.0157(16) 0.0015(14) 0.0020(14) -0.0001(15)
C21 0.0210(16) 0.0180(16) 0.0162(16) -0.0003(12) 0.0012(13) -0.0019(13)
C22 0.0174(16) 0.0183(16) 0.0109(15) -0.0003(12) -0.0009(12) 0.0020(13)
C23 0.0158(15) 0.0169(16) 0.0119(15) 0.0000(13) -0.0029(12) 0.0003(13)
C24 0.0174(15) 0.0205(18) 0.0172(16) 0.0024(15) 0.0005(12) -0.0055(14)
C25 0.0257(18) 0.0226(18) 0.0190(18) 0.0024(14) 0.0024(14) -0.0002(15)
C26 0.0264(19) 0.036(2) 0.024(2) 0.0002(16) 0.0077(15) 0.0009(16)
C27 0.0296(19) 0.036(2) 0.0174(17) -0.0003(17) 0.0071(14) -0.0096(18)
C28 0.038(2) 0.025(2) 0.0224(19) 0.0084(15) 0.0027(16) -0.0057(16)
C29 0.0281(19) 0.021(2) 0.0249(18) 0.0038(15) 0.0033(15) -0.0007(15)
C30 0.0203(16) 0.0178(16) 0.0204(17) -0.0008(16) -0.0019(13) -0.0035(15)
C31 0.0212(17) 0.036(2) 0.0189(18) 0.0018(15) 0.0011(14) -0.0004(16)
C32 0.035(2) 0.053(3) 0.0205(19) 0.0026(18) 0.0037(16) 0.004(2)
C33 0.035(2) 0.043(3) 0.029(2) -0.008(2) 0.0121(17) -0.004(2)
C34 0.0260(19) 0.035(2) 0.042(2) -0.0050(19) 0.0068(17) 0.0051(18)
C35 0.0256(19) 0.0237(19) 0.029(2) -0.0010(15) -0.0010(15) 0.0018(15)
C36 0.055(3) 0.090(5) 0.041(3) -0.007(3) 0.027(2) 0.009(3)

loop_
_atom_type_symbol
_atom_type_description
_atom_type_scat_dispersion_real
_atom_type_scat_dispersion_imag
_atom_type_scat_source
C C 0.0181 0.0091 'International Tables Vol C Tables 4.2.6.8 and 6.1.1.4'
H H 0.0000 0.0000 'International Tables Vol C Tables 4.2.6.8 and 6.1.1.4'
N N 0.0311 0.0180 'International Tables Vol C Tables 4.2.6.8 and 6.1.1.4'
O O 0.0492 0.0322 'International Tables Vol C Tables 4.2.6.8 and 6.1.1.4'
S S 0.3331 0.5567 'International Tables Vol C Tables 4.2.6.8 and 6.1.1.4'
Cl Cl 0.3639 0.7018 'International Tables Vol C Tables 4.2.6.8 and 6.1.1.4'

loop_
_geom_angle_atom_site_label_1
_geom_angle_atom_site_label_2
_geom_angle_atom_site_label_3
_geom_angle
O4 S1 O5 120.46(17)
O4 S1 N1 104.70(16)
O5 S1 N1 107.43(14)
O4 S1 C30 107.26(15)
O5 S1 C30 107.95(19)
N1 S1 C30 108.57(16)
C23 N1 C1 116.2(3)
C23 N1 S1 120.4(2)
C1 N1 S1 112.7(2)
C16 O1 C17 105.3(3)
C5 O2 C4 111.1(3)
C4 O2 C5A 124.2(7)
C5 O3 C2 113.0(3)
C2 O3 C5A 126.0(7)
N1 C1 C2 112.3(3)
N1 C1 H1A 109.1
C2 C1 H1A 109.1
N1 C1 H1B 109.1
C2 C1 H1B 109.1
H1A C1 H1B 107.9
O3 C2 C1 106.4(3)
O3 C2 C3 109.8(2)
C1 C2 C3 112.6(3)
O3 C2 H2 109.3
C1 C2 H2 109.3
C3 C2 H2 109.3
C16 C3 C24 113.6(3)
C16 C3 C4 110.7(3)
C24 C3 C4 110.4(3)
C16 C3 C2 103.1(3)
C24 C3 C2 112.4(3)
C4 C3 C2 106.3(3)
O2 C4 C3 111.1(3)
O2 C4 H4A 109.4
C3 C4 H4A 109.4
O2 C4 H4B 109.4
C3 C4 H4B 109.4
H4A C4 H4B 108.0
O2 C5 O3 111.0(3)
O2 C5 C6 106.0(3)
O3 C5 C6 105.1(3)
O2 C5 H5 111.5
O3 C5 H5 111.5
C6 C5 H5 111.5
C7 C6 C15 118.5(5)
C7 C6 C5 124.8(5)
C15 C6 C5 116.7(4)
C6 C7 C8 122.3(5)
C6 C7 H7 118.8
C8 C7 H7 118.8
C9 C8 C13 125.5(5)
C9 C8 C7 120.1(5)
C13 C8 C7 114.4(4)
C10 C9 C8 118.0(6)
C10 C9 H9 121.0
C8 C9 H9 121.0
C9 C10 C11 120.8(6)
C9 C10 H10 119.6
C11 C10 H10 119.6
C12 C11 C10 120.8(6)
C12 C11 H11 119.6
C10 C11 H11 119.6
C11 C12 C13 121.1(6)
C11 C12 H12 119.5
C13 C12 H12 119.5
C14 C13 C8 124.8(5)
C14 C13 C12 121.4(5)
C8 C13 C12 113.7(5)
C13 C14 C15 118.8(5)
C13 C14 H14 120.6
C15 C14 H14 120.6
C14 C15 C6 121.2(5)
C14 C15 H15 119.4
C6 C15 H15 119.4
O2 C5A O3 109.5(6)
O2 C5A C6A 111.6(12)
O3 C5A C6A 126.2(18)
O2 C5A H5A 101.9
O3 C5A H5A 101.9
C6A C5A H5A 101.9
C7A C6A C15A 117.2(9)
C7A C6A C5A 126.9(11)
C15A C6A C5A 114.9(10)
C6A C7A C8A 122.7(10)
C6A C7A H7A 118.7
C8A C7A H7A 118.7
C9A C8A C13A 124.9(9)
C9A C8A C7A 120.1(10)
C13A C8A C7A 115.0(8)
C10A C9A C8A 118.6(11)
C10A C9A H9A 120.7
C8A C9A H9A 120.7
C9A C10A C11A 120.4(11)
C9A C10A H10A 119.8
C11A C10A H10A 119.8
C12A C11A C10A 121.0(11)
C12A C11A H11A 119.5
C10A C11A H11A 119.5
C11A C12A C13A 121.3(11)
C11A C12A H12A 119.4
C13A C12A H12A 119.4
C14A C13A C8A 124.1(9)
C14A C13A C12A 122.2(10)
C8A C13A C12A 113.7(9)
C13A C14A C15A 118.6(10)
C13A C14A H14A 120.7
C15A C14A H14A 120.7
C14A C15A C6A 122.4(10)
C14A C15A H15A 118.8
C6A C15A H15A 118.8
C23 C16 O1 111.7(3)
C23 C16 C3 126.3(3)
O1 C16 C3 119.8(3)
O1 C17 C18 124.8(3)
O1 C17 C22 111.2(3)
C18 C17 C22 124.0(3)
C17 C18 C19 116.1(3)
C17 C18 H18 122.0
C19 C18 H18 122.0
C18 C19 C20 121.1(3)
C18 C19 H19 119.4
C20 C19 H19 119.4
C21 C20 C19 121.7(3)
C21 C20 H20 119.1
C19 C20 H20 119.1
C20 C21 C22 118.1(3)
C20 C21 H21 121.0
C22 C21 H21 121.0
C17 C22 C21 118.9(3)
C17 C22 C23 104.5(3)
C21 C22 C23 136.4(3)
C16 C23 N1 121.9(3)
C16 C23 C22 107.2(3)
N1 C23 C22 129.7(3)
C25 C24 C29 118.3(3)
C25 C24 C3 120.7(3)
C29 C24 C3 121.1(3)
C24 C25 C26 121.4(3)
C24 C25 H25 119.3
C26 C25 H25 119.3
C27 C26 C25 119.0(4)
C27 C26 H26 120.5
C25 C26 H26 120.5
C26 C27 C28 120.9(4)
C26 C27 Cl1 119.7(3)
C28 C27 Cl1 119.4(3)
C29 C28 C27 119.4(4)
C29 C28 H28 120.3
C27 C28 H28 120.3
C28 C29 C24 121.0(4)
C28 C29 H29 119.5
C24 C29 H29 119.5
C35 C30 C31 120.3(3)
C35 C30 S1 119.9(3)
C31 C30 S1 119.7(3)
C32 C31 C30 119.1(4)
C32 C31 H31 120.5
C30 C31 H31 120.5
C31 C32 C33 121.4(4)
C31 C32 H32 119.3
C33 C32 H32 119.3
C34 C33 C32 118.6(4)
C34 C33 C36 121.0(4)
C32 C33 C36 120.5(4)
C35 C34 C33 121.3(4)
C35 C34 H34 119.4
C33 C34 H34 119.4
C34 C35 C30 119.4(4)
C34 C35 H35 120.3
C30 C35 H35 120.3
C33 C36 H36A 109.5
C33 C36 H36B 109.5
H36A C36 H36B 109.5
C33 C36 H36C 109.5
H36A C36 H36C 109.5
H36B C36 H36C 109.5

loop_
_geom_bond_atom_site_label_1
_geom_bond_atom_site_label_2
_geom_bond_distance
S1 O4 1.434(3)
S1 O5 1.438(3)
S1 N1 1.651(3)
S1 C30 1.762(4)
Cl1 C27 1.739(4)
N1 C23 1.421(4)
N1 C1 1.492(4)
O1 C16 1.382(4)
O1 C17 1.382(4)
O2 C5 1.416(4)
O2 C4 1.420(4)
O2 C5A 1.432(7)
O3 C5 1.424(4)
O3 C2 1.425(4)
O3 C5A 1.433(7)
C1 C2 1.510(5)
C1 H1A 0.9900
C1 H1B 0.9900
C2 C3 1.563(4)
C2 H2 1.0000
C3 C16 1.501(5)
C3 C24 1.519(5)
C3 C4 1.542(5)
C4 H4A 0.9900
C4 H4B 0.9900
C5 C6 1.511(6)
C5 H5 1.0000
C6 C7 1.319(7)
C6 C15 1.468(7)
C7 C8 1.484(7)
C7 H7 0.9500
C8 C9 1.383(7)
C8 C13 1.411(7)
C9 C10 1.353(9)
C9 H9 0.9500
C10 C11 1.453(10)
C10 H10 0.9500
C11 C12 1.324(9)
C11 H11 0.9500
C12 C13 1.493(7)
C12 H12 0.9500
C13 C14 1.348(8)
C14 C15 1.366(7)
C14 H14 0.9500
C15 H15 0.9500
C5A C6A 1.522(9)
C5A H5A 1.0000
C6A C7A 1.318(9)
C6A C15A 1.471(10)
C7A C8A 1.487(10)
C7A H7A 0.9500
C8A C9A 1.385(10)
C8A C13A 1.415(9)
C9A C10A 1.351(11)
C9A H9A 0.9500
C10A C11A 1.452(12)
C10A H10A 0.9500
C11A C12A 1.321(12)
C11A H11A 0.9500
C12A C13A 1.490(10)
C12A H12A 0.9500
C13A C14A 1.347(10)
C14A C15A 1.366(10)
C14A H14A 0.9500
C15A H15A 0.9500
C16 C23 1.347(5)
C17 C18 1.384(5)
C17 C22 1.394(5)
C18 C19 1.389(5)
C18 H18 0.9500
C19 C20 1.401(5)
C19 H19 0.9500
C20 C21 1.381(5)
C20 H20 0.9500
C21 C22 1.398(5)
C21 H21 0.9500
C22 C23 1.447(5)
C24 C25 1.385(5)
C24 C29 1.402(5)
C25 C26 1.396(6)
C25 H25 0.9500
C26 C27 1.376(6)
C26 H26 0.9500
C27 C28 1.393(6)
C28 C29 1.382(6)
C28 H28 0.9500
C29 H29 0.9500
C30 C35 1.387(5)
C30 C31 1.398(5)
C31 C32 1.384(6)
C31 H31 0.9500
C32 C33 1.390(6)
C32 H32 0.9500
C33 C34 1.386(6)
C33 C36 1.516(6)
C34 C35 1.386(6)
C34 H34 0.9500
C35 H35 0.9500
C36 H36A 0.9800
C36 H36B 0.9800
C36 H36C 0.9800

loop_
_geom_torsion_atom_site_label_1
_geom_torsion_atom_site_label_2
_geom_torsion_atom_site_label_3
_geom_torsion_atom_site_label_4
_geom_torsion
O4 S1 N1 C23 163.8(3)
O5 S1 N1 C23 34.6(3)
C30 S1 N1 C23 -81.9(3)
O4 S1 N1 C1 -53.0(3)
O5 S1 N1 C1 177.8(3)
C30 S1 N1 C1 61.3(3)
C23 N1 C1 C2 -21.0(4)
S1 N1 C1 C2 -165.9(2)
C5 O3 C2 C1 179.2(3)
C5A O3 C2 C1 165.0(15)
C5 O3 C2 C3 57.1(4)
C5A O3 C2 C3 42.9(15)
N1 C1 C2 O3 -63.9(3)
N1 C1 C2 C3 56.5(4)
O3 C2 C3 C16 63.6(3)
C1 C2 C3 C16 -54.7(3)
O3 C2 C3 C24 -173.7(3)
C1 C2 C3 C24 68.0(4)
O3 C2 C3 C4 -52.9(3)
C1 C2 C3 C4 -171.2(3)
C5 O2 C4 C3 -60.2(4)
C5A O2 C4 C3 -46.2(15)
C16 C3 C4 O2 -56.2(4)
C24 C3 C4 O2 177.2(3)
C2 C3 C4 O2 55.1(3)
C4 O2 C5 O3 60.7(4)
C4 O2 C5 C6 174.3(3)
C2 O3 C5 O2 -60.3(4)
C2 O3 C5 C6 -174.3(3)
O2 C5 C6 C7 132.6(2)
O3 C5 C6 C7 -109.8(3)
O2 C5 C6 C15 -46.4(3)
O3 C5 C6 C15 71.2(3)
C15 C6 C7 C8 0.14(16)
C5 C6 C7 C8 -178.9(3)
C6 C7 C8 C9 179.77(18)
C6 C7 C8 C13 0.03(15)
C13 C8 C9 C10 -0.5(4)
C7 C8 C9 C10 179.8(2)
C8 C9 C10 C11 0.6(5)
C9 C10 C11 C12 -0.3(6)
C10 C11 C12 C13 0.0(5)
C9 C8 C13 C14 -179.8(3)
C7 C8 C13 C14 -0.1(4)
C9 C8 C13 C12 0.2(4)
C7 C8 C13 C12 180.0(2)
C11 C12 C13 C14 -179.9(4)
C11 C12 C13 C8 0.0(5)
C8 C13 C14 C15 0.0(5)
C12 C13 C14 C15 179.9(3)
C13 C14 C15 C6 0.2(5)
C7 C6 C15 C14 -0.2(4)
C5 C6 C15 C14 178.8(3)
C4 O2 C5A O3 28(3)
C4 O2 C5A C6A 172.4(10)
C2 O3 C5A O2 -27(3)
C2 O3 C5A C6A -164.9(9)
O2 C5A C6A C7A 137.7(18)
O3 C5A C6A C7A -85(3)
O2 C5A C6A C15A -54(2)
O3 C5A C6A C15A 83.3(19)
C15A C6A C7A C8A 0.0(2)
C5A C6A C7A C8A 168(2)
C6A C7A C8A C9A 180.0(2)
C6A C7A C8A C13A 0.0(2)
C13A C8A C9A C10A -0.1(5)
C7A C8A C9A C10A 180.0(3)
C8A C9A C10A C11A 0.0(6)
C9A C10A C11A C12A 0.0(7)
C10A C11A C12A C13A 0.0(7)
C9A C8A C13A C14A -180.0(4)
C7A C8A C13A C14A 0.0(5)
C9A C8A C13A C12A 0.1(5)
C7A C8A C13A C12A -180.0(3)
C11A C12A C13A C14A 180.0(5)
C11A C12A C13A C8A -0.1(6)
C8A C13A C14A C15A 0.0(7)
C12A C13A C14A C15A 179.9(4)
C13A C14A C15A C6A 0.0(6)
C7A C6A C15A C14A 0.0(5)
C5A C6A C15A C14A -169.6(19)
C17 O1 C16 C23 -2.4(4)
C17 O1 C16 C3 161.8(3)
C24 C3 C16 C23 -98.1(4)
C4 C3 C16 C23 137.1(4)
C2 C3 C16 C23 23.8(4)
C24 C3 C16 O1 100.1(3)
C4 C3 C16 O1 -24.7(4)
C2 C3 C16 O1 -138.0(3)
C16 O1 C17 C18 -177.6(3)
C16 O1 C17 C22 -0.1(4)
O1 C17 C18 C19 173.9(3)
C22 C17 C18 C19 -3.3(5)
C17 C18 C19 C20 0.4(5)
C18 C19 C20 C21 2.0(6)
C19 C20 C21 C22 -1.8(6)
O1 C17 C22 C21 -174.0(3)
C18 C17 C22 C21 3.6(5)
O1 C17 C22 C23 2.2(4)
C18 C17 C22 C23 179.8(3)
C20 C21 C22 C17 -0.9(5)
C20 C21 C22 C23 -175.6(4)
O1 C16 C23 N1 172.1(3)
C3 C16 C23 N1 9.1(5)
O1 C16 C23 C22 3.8(4)
C3 C16 C23 C22 -159.2(3)
C1 N1 C23 C16 -11.4(5)
S1 N1 C23 C16 130.6(3)
C1 N1 C23 C22 154.0(4)
S1 N1 C23 C22 -64.0(5)
C17 C22 C23 C16 -3.6(4)
C21 C22 C23 C16 171.6(4)
C17 C22 C23 N1 -170.7(3)
C21 C22 C23 N1 4.5(7)
C16 C3 C24 C25 -7.0(4)
C4 C3 C24 C25 118.0(4)
C2 C3 C24 C25 -123.6(4)
C16 C3 C24 C29 174.3(3)
C4 C3 C24 C29 -60.8(4)
C2 C3 C24 C29 57.7(4)
C29 C24 C25 C26 1.8(5)
C3 C24 C25 C26 -177.0(3)
C24 C25 C26 C27 0.0(6)
C25 C26 C27 C28 -1.5(6)
C25 C26 C27 Cl1 177.5(3)
C26 C27 C28 C29 1.1(6)
Cl1 C27 C28 C29 -177.9(3)
C27 C28 C29 C24 0.7(6)
C25 C24 C29 C28 -2.1(5)
C3 C24 C29 C28 176.6(3)
O4 S1 C30 C35 -164.0(3)
O5 S1 C30 C35 -32.8(4)
N1 S1 C30 C35 83.4(3)
O4 S1 C30 C31 13.4(4)
O5 S1 C30 C31 144.6(3)
N1 S1 C30 C31 -99.2(3)
C35 C30 C31 C32 0.6(6)
S1 C30 C31 C32 -176.8(3)
C30 C31 C32 C33 -0.1(7)
C31 C32 C33 C34 -0.6(8)
C31 C32 C33 C36 178.6(5)
C32 C33 C34 C35 0.7(8)
C36 C33 C34 C35 -178.4(5)
C33 C34 C35 C30 -0.2(7)
C31 C30 C35 C34 -0.5(6)
S1 C30 C35 C34 176.9(3)
